data_7044567
loop_
_publ_author_name
'Sethuraman, Muthuramalingam'
'Khamrang, Themmila'
'Velusamy, Marappan'
'Ramasamy, Mayilmurugan'

_publ_section_title
;
 Catalytic fixation of atmospheric carbon dioxide by copper(II) complexes
 of bidentate ligands
;
_journal_name_full 'Dalton Trans.'
_journal_paper_doi 10.1039/C7DT03062B
_journal_year 2017
_chemical_formula_sum 'C15 H18 Cu N2 O7'
_chemical_formula_weight 401.85
_chemical_name_systematic
;
 ?
;
_space_group_crystal_system triclinic
_space_group_IT_number 2
_space_group_name_Hall '-P 1'
_space_group_name_H-M_alt 'P -1'
_symmetry_space_group_name_Hall '-P 1'
_symmetry_space_group_name_H-M 'P -1'
_atom_sites_solution_hydrogens mixed
_audit_creation_method SHELXL-2013
_audit_update_record
;
2017-08-08 deposited with the CCDC.
2017-10-27 downloaded from the CCDC.
;
_cell_angle_alpha 96.292(5)
_cell_angle_beta 107.070(7)
_cell_angle_gamma 108.306(6)
_cell_formula_units_Z 2
_cell_length_a 8.0993(6)
_cell_length_b 10.3092(6)
_cell_length_c 11.0759(8)
_cell_measurement_reflns_used 3317
_cell_measurement_temperature 273(2)
_cell_measurement_theta_max 26.372
_cell_measurement_theta_min 3.213
_cell_volume 818.32(11)
_computing_structure_refinement 'SHELXL-2013 (Sheldrick, 2013)'
_diffrn_ambient_temperature 273(2)
_diffrn_measured_fraction_theta_full 0.993
_diffrn_measured_fraction_theta_max 0.991
_diffrn_measurement_device_type EOS,Gemini
_diffrn_radiation_type MoK\a
_diffrn_radiation_wavelength 0.71073
_diffrn_reflns_av_R_equivalents 0.0456
_diffrn_reflns_av_unetI/netI 0.0638
_diffrn_reflns_Laue_measured_fraction_full 0.993
_diffrn_reflns_Laue_measured_fraction_max 0.991
_diffrn_reflns_limit_h_max 10
_diffrn_reflns_limit_h_min -10
_diffrn_reflns_limit_k_max 11
_diffrn_reflns_limit_k_min -12
_diffrn_reflns_limit_l_max 13
_diffrn_reflns_limit_l_min -13
_diffrn_reflns_number 5194
_diffrn_reflns_point_group_measured_fraction_full 0.993
_diffrn_reflns_point_group_measured_fraction_max 0.991
_diffrn_reflns_theta_full 26.000
_diffrn_reflns_theta_max 26.372
_diffrn_reflns_theta_min 3.213
_exptl_absorpt_coefficient_mu 1.376
_exptl_crystal_colour blue
_exptl_crystal_density_diffrn 1.631
_exptl_crystal_description needle
_exptl_crystal_F_000 414
_exptl_crystal_size_max 0.48
_exptl_crystal_size_mid 0.41
_exptl_crystal_size_min 0.38
_refine_diff_density_max 1.235
_refine_diff_density_min -0.524
_refine_diff_density_rms 0.096
_refine_ls_extinction_method none
_refine_ls_goodness_of_fit_ref 1.059
_refine_ls_hydrogen_treatment constr
_refine_ls_matrix_type full
_refine_ls_number_parameters 230
_refine_ls_number_reflns 3317
_refine_ls_number_restraints 0
_refine_ls_restrained_S_all 1.059
_refine_ls_R_factor_all 0.0649
_refine_ls_R_factor_gt 0.0537
_refine_ls_shift/su_max 0.000
_refine_ls_shift/su_mean 0.000
_refine_ls_structure_factor_coef Fsqd
_refine_ls_weighting_details 'w=1/[\s^2^(Fo^2^)+(0.0654P)^2^+0.2399P] where P=(Fo^2^+2Fc^2^)/3'
_refine_ls_weighting_scheme calc
_refine_ls_wR_factor_gt 0.1255
_refine_ls_wR_factor_ref 0.1333
_reflns_Friedel_coverage 0.000
_reflns_number_gt 2824
_reflns_number_total 3317
_reflns_threshold_expression 'I > 2\s(I)'
_cod_data_source_file c7dt03062b2.cif
_cod_data_source_block shelx_CCDC1
_cod_database_code 7044567
_shelx_space_group_comment
;
The symmetry employed for this shelxl refinement is uniquely defined
by the following loop, which should always be used as a source of
symmetry information in preference to the above space-group names.
They are only intended as comments.
;
_shelxl_version_number 2013-4

loop_
_space_group_symop_operation_xyz
'x, y, z'
'-x, -y, -z'

loop_
_atom_site_label
_atom_site_type_symbol
_atom_site_fract_x
_atom_site_fract_y
_atom_site_fract_z
_atom_site_U_iso_or_equiv
_atom_site_adp_type
_atom_site_occupancy
_atom_site_site_symmetry_order
_atom_site_calc_flag
_atom_site_refinement_flags_posn
_atom_site_refinement_flags_adp
Cu1 Cu 0.05551(5) 0.72449(4) 0.64579(4) 0.02743(17) Uani 1 1 d . .
O1 O 0.2372(3) 0.8652(3) 0.5932(2) 0.0306(6) Uani 1 1 d . .
O2 O 0.2898(3) 0.8289(3) 0.7883(2) 0.0323(6) Uani 1 1 d . .
O3 O 0.5144(3) 0.9889(3) 0.7449(2) 0.0377(6) Uani 1 1 d . .
O4 O -0.0939(4) 0.8458(3) 0.7068(3) 0.0423(7) Uani 1 1 d . .
H6A H -0.1459 0.8076 0.7589 0.063 Uiso 1 1 d R U
H6B H -0.1798 0.8496 0.6400 0.063 Uiso 1 1 d R U
N1 N -0.1674(4) 0.6072(3) 0.4893(3) 0.0260(6) Uani 1 1 d . .
O5 O -0.3339(3) 0.9422(3) 0.5579(3) 0.0437(7) Uani 1 1 d G .
H23A H -0.3888 0.9646 0.6067 0.066 Uiso 1 1 d G U
H23B H -0.3120 1.0035 0.5134 0.066 Uiso 1 1 d G U
O6 O 0.7446(3) 1.0368(4) 0.9911(3) 0.0534(9) Uani 1 1 d G .
H24A H 0.6650 1.0190 0.9157 0.080 Uiso 1 1 d G U
H24B H 0.7086 1.0732 1.0463 0.080 Uiso 1 1 d G U
N2 N -0.0185(4) 0.5524(3) 0.7123(3) 0.0302(7) Uani 1 1 d . .
O7 O 1.1216(4) 1.1830(3) 1.0526(3) 0.0507(8) Uani 1 1 d G .
H25A H 1.1681 1.1292 1.0228 0.076 Uiso 1 1 d G U
H25B H 1.0039 1.1452 1.0221 0.076 Uiso 1 1 d G U
C5 C -0.2403(5) 0.6470(4) 0.3766(3) 0.0275(8) Uani 1 1 d . .
C6 C -0.4027(5) 0.5530(4) 0.2772(4) 0.0330(8) Uani 1 1 d . .
C10 C -0.1739(5) 0.4491(4) 0.6307(3) 0.0279(8) Uani 1 1 d . .
C8 C -0.4215(5) 0.3856(4) 0.4109(4) 0.0351(9) Uani 1 1 d . .
H9 H -0.4812 0.2991 0.4258 0.042 Uiso 1 1 calc R U
C14 C 0.0727(5) 0.5333(4) 0.8267(4) 0.0365(9) Uani 1 1 d . .
H22 H 0.1802 0.6052 0.8820 0.044 Uiso 1 1 calc R U
C3 C -0.2249(5) 0.8211(4) 0.2487(4) 0.0384(9) Uani 1 1 d . .
H14 H -0.1669 0.9104 0.2383 0.046 Uiso 1 1 calc R U
C15 C 0.3557(4) 0.8997(4) 0.7111(3) 0.0267(8) Uani 1 1 d . .
C4 C -0.1522(5) 0.7826(4) 0.3603(4) 0.0328(8) Uani 1 1 d . .
H15 H -0.0454 0.8452 0.4253 0.039 Uiso 1 1 calc R U
C9 C -0.2574(5) 0.4818(4) 0.5051(3) 0.0273(8) Uani 1 1 d . .
C7 C -0.4921(5) 0.4213(4) 0.2970(4) 0.0389(9) Uani 1 1 d . .
H10 H -0.5994 0.3582 0.2327 0.047 Uiso 1 1 calc R U
C12 C -0.1502(6) 0.3044(4) 0.7832(4) 0.0417(10) Uani 1 1 d . .
H20 H -0.1951 0.2207 0.8079 0.050 Uiso 1 1 calc R U
C13 C 0.0107(6) 0.4093(4) 0.8643(4) 0.0402(9) Uani 1 1 d . .
H21 H 0.0768 0.3967 0.9435 0.048 Uiso 1 1 calc R U
C11 C -0.2451(5) 0.3236(4) 0.6648(4) 0.0372(9) Uani 1 1 d . .
H19 H -0.3545 0.2537 0.6092 0.045 Uiso 1 1 calc R U
C1 C -0.4716(6) 0.5980(5) 0.1624(4) 0.0418(10) Uani 1 1 d . .
H12 H -0.5773 0.5373 0.0953 0.050 Uiso 1 1 calc R U
C2 C -0.3838(6) 0.7293(5) 0.1503(4) 0.0450(10) Uani 1 1 d . .
H13 H -0.4308 0.7579 0.0750 0.054 Uiso 1 1 calc R U

loop_
_atom_site_aniso_label
_atom_site_aniso_U_11
_atom_site_aniso_U_22
_atom_site_aniso_U_33
_atom_site_aniso_U_23
_atom_site_aniso_U_13
_atom_site_aniso_U_12
Cu1 0.0245(2) 0.0234(3) 0.0251(3) 0.00207(18) 0.00559(18) 0.00044(18)
O1 0.0281(12) 0.0325(14) 0.0210(13) 0.0059(11) 0.0038(11) 0.0021(11)
O2 0.0292(13) 0.0337(15) 0.0245(13) 0.0062(11) 0.0065(11) 0.0019(11)
O3 0.0265(13) 0.0402(16) 0.0302(14) 0.0037(12) 0.0062(11) -0.0044(12)
O4 0.0452(16) 0.0551(19) 0.0347(15) 0.0111(14) 0.0151(13) 0.0274(15)
N1 0.0257(14) 0.0232(16) 0.0278(16) 0.0035(12) 0.0096(12) 0.0076(12)
O5 0.0486(17) 0.0491(19) 0.0508(18) 0.0271(15) 0.0279(15) 0.0254(15)
O6 0.0374(16) 0.083(3) 0.0312(16) -0.0023(15) 0.0035(13) 0.0236(16)
N2 0.0322(16) 0.0247(16) 0.0297(17) 0.0061(13) 0.0097(14) 0.0061(13)
O7 0.0473(17) 0.051(2) 0.0454(18) 0.0069(15) 0.0152(15) 0.0088(15)
C5 0.0262(17) 0.029(2) 0.0246(18) 0.0004(15) 0.0080(15) 0.0084(15)
C6 0.0279(18) 0.033(2) 0.032(2) -0.0002(16) 0.0078(16) 0.0076(16)
C10 0.0302(18) 0.0219(18) 0.0311(19) 0.0019(15) 0.0122(16) 0.0088(15)
C8 0.0318(19) 0.025(2) 0.042(2) 0.0026(17) 0.0109(17) 0.0040(16)
C14 0.040(2) 0.030(2) 0.033(2) 0.0080(17) 0.0097(18) 0.0070(17)
C3 0.040(2) 0.031(2) 0.041(2) 0.0120(18) 0.0139(19) 0.0083(18)
C15 0.0243(17) 0.029(2) 0.0225(18) 0.0016(15) 0.0063(14) 0.0081(15)
C4 0.0300(19) 0.029(2) 0.031(2) 0.0021(16) 0.0078(16) 0.0035(16)
C9 0.0253(17) 0.0211(18) 0.0315(19) -0.0008(15) 0.0118(15) 0.0038(14)
C7 0.0271(18) 0.032(2) 0.037(2) -0.0070(17) 0.0009(17) -0.0017(16)
C12 0.055(3) 0.025(2) 0.052(3) 0.0187(19) 0.027(2) 0.0127(19)
C13 0.048(2) 0.038(2) 0.035(2) 0.0144(18) 0.0133(19) 0.0144(19)
C11 0.037(2) 0.023(2) 0.044(2) 0.0023(17) 0.0142(18) 0.0021(16)
C1 0.033(2) 0.047(3) 0.032(2) 0.0027(19) 0.0012(17) 0.0069(18)
C2 0.043(2) 0.051(3) 0.037(2) 0.012(2) 0.0076(19) 0.018(2)

loop_
_atom_type_symbol
_atom_type_description
_atom_type_scat_dispersion_real
_atom_type_scat_dispersion_imag
_atom_type_scat_source
C C 0.0033 0.0016 'International Tables Vol C Tables 4.2.6.8 and 6.1.1.4'
H H 0.0000 0.0000 'International Tables Vol C Tables 4.2.6.8 and 6.1.1.4'
Cu Cu 0.3201 1.2651 'International Tables Vol C Tables 4.2.6.8 and 6.1.1.4'
N N 0.0061 0.0033 'International Tables Vol C Tables 4.2.6.8 and 6.1.1.4'
O O 0.0106 0.0060 'International Tables Vol C Tables 4.2.6.8 and 6.1.1.4'

loop_
_geom_angle_atom_site_label_1
_geom_angle_atom_site_label_2
_geom_angle_atom_site_label_3
_geom_angle
O2 Cu1 N2 97.96(11)
O2 Cu1 O1 66.83(10)
N2 Cu1 O1 150.85(12)
O2 Cu1 N1 173.01(10)
N2 Cu1 N1 81.89(12)
O1 Cu1 N1 110.16(11)
O2 Cu1 O4 94.46(11)
N2 Cu1 O4 103.72(12)
O1 Cu1 O4 102.21(11)
N1 Cu1 O4 92.36(11)
O2 Cu1 C15 33.46(10)
N2 Cu1 C15 127.17(12)
O1 Cu1 C15 33.37(10)
N1 Cu1 C15 143.13(12)
O4 Cu1 C15 100.30(12)
C15 O1 Cu1 89.6(2)
C15 O2 Cu1 90.83(19)
Cu1 O4 H6A 110.5
Cu1 O4 H6B 110.2
H6A O4 H6B 108.4
C9 N1 C5 118.8(3)
C9 N1 Cu1 113.5(2)
C5 N1 Cu1 127.5(2)
H23A O5 H23B 109.5
H24A O6 H24B 109.5
C14 N2 C10 120.1(3)
C14 N2 Cu1 125.6(3)
C10 N2 Cu1 114.4(2)
H25A O7 H25B 109.5
N1 C5 C6 120.4(3)
N1 C5 C4 120.0(3)
C6 C5 C4 119.7(3)
C7 C6 C5 118.9(4)
C7 C6 C1 122.6(4)
C5 C6 C1 118.4(4)
N2 C10 C11 121.0(3)
N2 C10 C9 114.7(3)
C11 C10 C9 124.3(3)
C7 C8 C9 118.9(4)
C7 C8 H9 120.6
C9 C8 H9 120.6
N2 C14 C13 121.4(4)
N2 C14 H22 119.3
C13 C14 H22 119.3
C4 C3 C2 121.1(4)
C4 C3 H14 119.4
C2 C3 H14 119.4
O3 C15 O1 123.2(3)
O3 C15 O2 124.1(3)
O1 C15 O2 112.7(3)
O3 C15 Cu1 178.5(3)
O1 C15 Cu1 57.03(17)
O2 C15 Cu1 55.71(16)
C3 C4 C5 119.6(3)
C3 C4 H15 120.2
C5 C4 H15 120.2
N1 C9 C8 123.1(3)
N1 C9 C10 115.5(3)
C8 C9 C10 121.4(3)
C8 C7 C6 119.8(3)
C8 C7 H10 120.1
C6 C7 H10 120.1
C13 C12 C11 119.8(4)
C13 C12 H20 120.1
C11 C12 H20 120.1
C12 C13 C14 119.1(4)
C12 C13 H21 120.5
C14 C13 H21 120.5
C12 C11 C10 118.6(4)
C12 C11 H19 120.7
C10 C11 H19 120.7
C2 C1 C6 120.3(4)
C2 C1 H12 119.8
C6 C1 H12 119.8
C1 C2 C3 120.8(4)
C1 C2 H13 119.6
C3 C2 H13 119.6

loop_
_geom_bond_atom_site_label_1
_geom_bond_atom_site_label_2
_geom_bond_distance
Cu1 O2 1.959(2)
Cu1 N2 1.981(3)
Cu1 O1 1.989(2)
Cu1 N1 2.014(3)
Cu1 O4 2.175(3)
Cu1 C15 2.371(3)
O1 C15 1.304(4)
O2 C15 1.307(4)
O3 C15 1.240(4)
O4 H6A 0.8681
O4 H6B 0.8682
N1 C9 1.329(4)
N1 C5 1.381(4)
O5 H23A 0.8500
O5 H23B 0.8499
O6 H24A 0.8500
O6 H24B 0.8499
N2 C14 1.338(5)
N2 C10 1.347(5)
O7 H25A 0.8502
O7 H25B 0.8499
C5 C6 1.413(5)
C5 C4 1.414(5)
C6 C7 1.399(6)
C6 C1 1.420(5)
C10 C11 1.384(5)
C10 C9 1.483(5)
C8 C7 1.366(6)
C8 C9 1.403(5)
C8 H9 0.9300
C14 C13 1.377(5)
C14 H22 0.9300
C3 C4 1.363(5)
C3 C2 1.388(6)
C3 H14 0.9300
C4 H15 0.9300
C7 H10 0.9300
C12 C13 1.375(6)
C12 C11 1.383(6)
C12 H20 0.9300
C13 H21 0.9300
C11 H19 0.9300
C1 C2 1.360(6)
C1 H12 0.9300
C2 H13 0.9300

loop_
_geom_torsion_atom_site_label_1
_geom_torsion_atom_site_label_2
_geom_torsion_atom_site_label_3
_geom_torsion_atom_site_label_4
_geom_torsion
C9 N1 C5 C6 -3.3(5)
Cu1 N1 C5 C6 -177.6(2)
C9 N1 C5 C4 176.8(3)
Cu1 N1 C5 C4 2.5(5)
N1 C5 C6 C7 2.6(5)
C4 C5 C6 C7 -177.5(3)
N1 C5 C6 C1 -179.3(3)
C4 C5 C6 C1 0.6(5)
C14 N2 C10 C11 2.0(5)
Cu1 N2 C10 C11 -178.6(3)
C14 N2 C10 C9 -177.7(3)
Cu1 N2 C10 C9 1.6(4)
C10 N2 C14 C13 -0.4(6)
Cu1 N2 C14 C13 -179.7(3)
Cu1 O1 C15 O3 178.2(3)
Cu1 O1 C15 O2 -0.9(3)
Cu1 O2 C15 O3 -178.2(3)
Cu1 O2 C15 O1 0.9(3)
C2 C3 C4 C5 -0.2(6)
N1 C5 C4 C3 179.8(3)
C6 C5 C4 C3 0.0(5)
C5 N1 C9 C8 1.8(5)
Cu1 N1 C9 C8 176.8(3)
C5 N1 C9 C10 -177.7(3)
Cu1 N1 C9 C10 -2.7(4)
C7 C8 C9 N1 0.6(6)
C7 C8 C9 C10 -180.0(3)
N2 C10 C9 N1 0.7(5)
C11 C10 C9 N1 -179.0(3)
N2 C10 C9 C8 -178.8(3)
C11 C10 C9 C8 1.5(5)
C9 C8 C7 C6 -1.3(6)
C5 C6 C7 C8 -0.2(6)
C1 C6 C7 C8 -178.2(4)
C11 C12 C13 C14 1.2(6)
N2 C14 C13 C12 -1.2(6)
C13 C12 C11 C10 0.4(6)
N2 C10 C11 C12 -2.0(6)
C9 C10 C11 C12 177.7(3)
C7 C6 C1 C2 177.2(4)
C5 C6 C1 C2 -0.8(6)
C6 C1 C2 C3 0.6(6)
C4 C3 C2 C1 -0.1(7)
